data_4506706
loop_
_publ_author_name
'Cheng, Ping-Shing'
'Marivel, Samipillai'
'Zang, Shuang-Quan'
'Gao, Guang-Gang'
'Mak, Thomas C. W.'

_publ_section_title
;
 Argentophilic Infinite Chain, Column, and Layer Structures Assembled with
 the Multinuclear Silver(I)--Phenylethynide Supramolecular Synthon
;
_journal_issue 9
_journal_name_full 'Crystal Growth &amp; Design'
_journal_page_first 4519
_journal_paper_doi 10.1021/cg300691n
_journal_volume 12
_journal_year 2012
_chemical_formula_moiety 'C36 H32 Ag5 B F4 O2 S2'
_chemical_formula_sum 'C36 H32 Ag5 B F4 O2 S2'
_chemical_formula_weight 1186.90
_chemical_name_systematic
; 
 ? 
;
_space_group_IT_number 2
_symmetry_cell_setting triclinic
_symmetry_space_group_name_Hall '-P 1'
_symmetry_space_group_name_H-M 'P -1'
_atom_sites_solution_hydrogens geom
_atom_sites_solution_primary direct
_atom_sites_solution_secondary difmap
_audit_creation_method SHELXL-97
_cell_angle_alpha 67.4340(10)
_cell_angle_beta 85.2250(10)
_cell_angle_gamma 82.4170(10)
_cell_formula_units_Z 2
_cell_length_a 8.5801(5)
_cell_length_b 14.8942(9)
_cell_length_c 16.6447(10)
_cell_measurement_temperature 296(2)
_cell_volume 1945.8(2)
_computing_cell_refinement SAINT(Bruker,2001)
_computing_data_collection APEX2(Bruker,2003)
_computing_data_reduction APEX2(Bruker,2003)
_computing_molecular_graphics DIAMOND
_computing_publication_material 'SHELXL-97 (Sheldrick, 1997)'
_computing_structure_refinement 'SHELXL-97 (Sheldrick, 1997)'
_computing_structure_solution 'SHELXS-97 (Sheldrick, 1997)'
_diffrn_ambient_temperature 296(2)
_diffrn_measured_fraction_theta_full 1.000
_diffrn_measured_fraction_theta_max 1.000
_diffrn_measurement_device_type 'SMART CCD APEX II'
_diffrn_measurement_method '\w and \f'
_diffrn_radiation_monochromator graphite
_diffrn_radiation_source 'fine-focus sealed tube'
_diffrn_radiation_type MoK\a
_diffrn_radiation_wavelength 0.71073
_diffrn_reflns_av_R_equivalents 0.0228
_diffrn_reflns_av_sigmaI/netI 0.0131
_diffrn_reflns_limit_h_max 10
_diffrn_reflns_limit_h_min -10
_diffrn_reflns_limit_k_max 18
_diffrn_reflns_limit_k_min -18
_diffrn_reflns_limit_l_max 20
_diffrn_reflns_limit_l_min -20
_diffrn_reflns_number 46708
_diffrn_reflns_theta_full 25.50
_diffrn_reflns_theta_max 25.50
_diffrn_reflns_theta_min 1.33
_exptl_absorpt_coefficient_mu 2.629
_exptl_absorpt_correction_T_max 0.6214
_exptl_absorpt_correction_T_min 0.4195
_exptl_absorpt_correction_type multi-scan
_exptl_absorpt_process_details SADABS
_exptl_crystal_colour yellow
_exptl_crystal_density_diffrn 2.026
_exptl_crystal_density_method 'not measured'
_exptl_crystal_description needle
_exptl_crystal_F_000 1144
_exptl_crystal_size_max 0.40
_exptl_crystal_size_mid 0.20
_exptl_crystal_size_min 0.20
_refine_diff_density_max 0.927
_refine_diff_density_min -1.349
_refine_diff_density_rms 0.258
_refine_ls_extinction_method none
_refine_ls_goodness_of_fit_ref 1.084
_refine_ls_hydrogen_treatment constr
_refine_ls_matrix_type full
_refine_ls_number_parameters 465
_refine_ls_number_reflns 7239
_refine_ls_number_restraints 3
_refine_ls_restrained_S_all 1.128
_refine_ls_R_factor_all 0.0394
_refine_ls_R_factor_gt 0.0300
_refine_ls_shift/su_max 0.007
_refine_ls_shift/su_mean 0.001
_refine_ls_structure_factor_coef Fsqd
_refine_ls_weighting_details 'calc w=1/[\s^2^(Fo^2^)+(0.0497P)^2^+3.1441P] where P=(Fo^2^+2Fc^2^)/3'
_refine_ls_weighting_scheme calc
_refine_ls_wR_factor_gt 0.0836
_refine_ls_wR_factor_ref 0.1002
_reflns_number_gt 6202
_reflns_number_total 7239
_reflns_threshold_expression >2sigma(I)
_cod_data_source_file cg300691n_si_001.cif
_cod_data_source_block 3a
_cod_original_sg_symbol_H-M P-1
_cod_database_code 4506706

loop_
_symmetry_equiv_pos_as_xyz
'x, y, z'
'-x, -y, -z'

loop_
_atom_site_label
_atom_site_type_symbol
_atom_site_fract_x
_atom_site_fract_y
_atom_site_fract_z
_atom_site_U_iso_or_equiv
_atom_site_adp_type
_atom_site_occupancy
_atom_site_symmetry_multiplicity
_atom_site_calc_flag
_atom_site_refinement_flags
Ag1 Ag 0.88371(4) 0.61535(3) 0.45815(2) 0.05118(11) Uani 1 1 d .
Ag2 Ag 0.58782(4) 0.53213(2) 0.57631(2) 0.05309(11) Uani 1 1 d .
Ag3 Ag 1.07655(5) 0.51348(3) 0.35252(3) 0.05990(12) Uani 1 1 d .
Ag4 Ag 0.53946(4) 0.65899(3) 0.39555(3) 0.06086(12) Uani 1 1 d .
Ag5 Ag 0.78632(4) 0.39448(3) 0.48380(3) 0.06608(13) Uani 1 1 d .
C1 C 0.7867(5) 0.5782(3) 0.3671(3) 0.0529(10) Uani 1 1 d .
C2 C 0.7265(5) 0.5568(4) 0.3136(3) 0.0531(11) Uani 1 1 d .
C3 C 0.6668(5) 0.5306(4) 0.2481(3) 0.0568(11) Uani 1 1 d .
C4 C 0.5736(7) 0.5964(5) 0.1834(4) 0.0761(15) Uani 1 1 d .
H4 H 0.5413 0.6588 0.1827 0.091 Uiso 1 1 calc R
C5 C 0.5277(8) 0.5680(6) 0.1184(4) 0.094(2) Uani 1 1 d .
H5 H 0.4666 0.6124 0.0735 0.112 Uiso 1 1 calc R
C6 C 0.5720(8) 0.4755(6) 0.1206(4) 0.092(2) Uani 1 1 d .
H6 H 0.5405 0.4573 0.0774 0.110 Uiso 1 1 calc R
C7 C 0.6620(8) 0.4099(6) 0.1856(4) 0.0889(19) Uani 1 1 d .
H7 H 0.6919 0.3469 0.1870 0.107 Uiso 1 1 calc R
C8 C 0.7083(7) 0.4372(5) 0.2489(4) 0.0723(14) Uani 1 1 d .
H8 H 0.7691 0.3919 0.2935 0.087 Uiso 1 1 calc R
C9 C 0.9582(5) 0.6543(3) 0.5548(3) 0.0523(10) Uani 1 1 d .
C10 C 0.9294(5) 0.6846(3) 0.6130(3) 0.0534(10) Uani 1 1 d .
C11 C 0.8932(6) 0.7219(4) 0.6811(3) 0.0615(12) Uani 1 1 d .
C12 C 0.7494(9) 0.7076(6) 0.7268(5) 0.100(2) Uani 1 1 d .
H12 H 0.6772 0.6751 0.7127 0.120 Uiso 1 1 calc R
C13 C 0.7143(13) 0.7418(7) 0.7931(6) 0.135(4) Uani 1 1 d .
H13 H 0.6178 0.7328 0.8233 0.162 Uiso 1 1 calc R
C14 C 0.8197(15) 0.7883(7) 0.8143(6) 0.128(4) Uani 1 1 d .
H14 H 0.7944 0.8119 0.8586 0.154 Uiso 1 1 calc R
C15 C 0.9617(12) 0.8011(6) 0.7718(6) 0.108(3) Uani 1 1 d .
H15 H 1.0343 0.8311 0.7886 0.130 Uiso 1 1 calc R
C16 C 1.0001(8) 0.7698(4) 0.7030(4) 0.0805(17) Uani 1 1 d .
H16 H 1.0960 0.7809 0.6724 0.097 Uiso 1 1 calc R
C17 C 0.4520(5) 0.6680(4) 0.5282(3) 0.0568(11) Uani 1 1 d .
C18 C 0.4003(5) 0.7476(3) 0.5251(3) 0.0561(11) Uani 1 1 d .
C19 C 0.3456(6) 0.8437(4) 0.5266(4) 0.0621(12) Uani 1 1 d .
C20 C 0.2617(10) 0.9122(5) 0.4605(5) 0.106(2) Uani 1 1 d .
H20 H 0.2365 0.8972 0.4142 0.127 Uiso 1 1 calc R
C21 C 0.2137(14) 1.0038(6) 0.4616(8) 0.149(4) Uani 1 1 d .
H21 H 0.1567 1.0500 0.4157 0.179 Uiso 1 1 calc R
C22 C 0.2470(13) 1.0268(6) 0.5262(9) 0.138(4) Uani 1 1 d .
H22 H 0.2152 1.0895 0.5249 0.165 Uiso 1 1 calc R
C23 C 0.3274(12) 0.9605(8) 0.5950(8) 0.130(3) Uani 1 1 d .
H23 H 0.3478 0.9767 0.6415 0.156 Uiso 1 1 calc R
C24 C 0.3792(9) 0.8671(5) 0.5947(5) 0.097(2) Uani 1 1 d .
H24 H 0.4361 0.8213 0.6408 0.117 Uiso 1 1 calc R
C25 C 0.7218(5) 0.3986(3) 0.6347(3) 0.0505(10) Uani 1 1 d .
C26 C 0.7880(5) 0.3195(3) 0.6779(3) 0.0501(10) Uani 1 1 d .
C27 C 0.8583(5) 0.2242(3) 0.7333(3) 0.0575(11) Uani 1 1 d .
C28 C 0.9494(6) 0.1632(4) 0.6971(4) 0.0729(14) Uani 1 1 d .
H28 H 0.9678 0.1843 0.6372 0.087 Uiso 1 1 calc R
C29 C 1.0117(8) 0.0718(5) 0.7505(6) 0.095(2) Uani 1 1 d .
H29 H 1.0726 0.0316 0.7262 0.114 Uiso 1 1 calc R
C30 C 0.9859(9) 0.0391(5) 0.8384(6) 0.100(2) Uani 1 1 d .
H30 H 1.0272 -0.0234 0.8736 0.121 Uiso 1 1 calc R
C31 C 0.8992(10) 0.0985(5) 0.8743(5) 0.098(2) Uani 1 1 d .
H31 H 0.8833 0.0766 0.9345 0.117 Uiso 1 1 calc R
C32 C 0.8341(8) 0.1913(4) 0.8225(4) 0.0799(17) Uani 1 1 d .
H32 H 0.7744 0.2311 0.8477 0.096 Uiso 1 1 calc R
B1 B 0.3209(11) 0.8090(6) 0.9209(5) 0.085(2) Uani 1 1 d .
F1 F 0.3162(7) 0.8646(4) 0.8366(3) 0.149(2) Uani 1 1 d .
F2 F 0.3470(10) 0.7156(4) 0.9352(4) 0.183(3) Uani 1 1 d .
F3 F 0.4288(13) 0.8296(7) 0.9594(5) 0.250(5) Uani 1 1 d .
F4 F 0.1853(10) 0.8229(6) 0.9583(5) 0.233(4) Uani 1 1 d .
O2 O 0.5136(8) 0.7951(4) 0.2725(5) 0.171(4) Uani 1 1 d .
S2 S 0.5821(3) 0.89214(16) 0.23285(17) 0.1228(8) Uani 1 1 d .
C35 C 0.6144(16) 0.9081(9) 0.1244(7) 0.174(5) Uani 1 1 d .
H35A H 0.5176 0.9060 0.1005 0.261 Uiso 1 1 calc R
H35B H 0.6907 0.8569 0.1198 0.261 Uiso 1 1 calc R
H35C H 0.6529 0.9703 0.0928 0.261 Uiso 1 1 calc R
C36 C 0.4213(12) 0.9810(7) 0.2211(9) 0.164(5) Uani 1 1 d .
H36A H 0.3347 0.9636 0.1991 0.245 Uiso 1 1 calc R
H36B H 0.4498 1.0432 0.1812 0.245 Uiso 1 1 calc R
H36C H 0.3911 0.9848 0.2767 0.245 Uiso 1 1 calc R
O1 O 1.0665(8) 0.5273(5) 0.2159(3) 0.132(2) Uani 1 1 d D
S1 S 1.1138(3) 0.5982(2) 0.12872(14) 0.0880(9) Uani 0.755(6) 1 d PD
S1' S 1.0060(10) 0.5585(7) 0.1277(5) 0.099(3) Uani 0.245(6) 1 d P
C33 C 1.1345(14) 0.5338(11) 0.0585(7) 0.197(7) Uani 1 1 d D
H33A H 1.2318 0.4918 0.0689 0.296 Uiso 1 1 calc R
H33B H 1.1345 0.5794 -0.0008 0.296 Uiso 1 1 calc R
H33C H 1.0484 0.4951 0.0691 0.296 Uiso 1 1 calc R
C34 C 0.9412(12) 0.6739(10) 0.0810(8) 0.200(7) Uani 1 1 d D
H34A H 0.8686 0.6346 0.0729 0.301 Uiso 1 1 calc R
H34B H 0.9686 0.7223 0.0258 0.301 Uiso 1 1 calc R
H34C H 0.8932 0.7057 0.1188 0.301 Uiso 1 1 calc R

loop_
_atom_site_aniso_label
_atom_site_aniso_U_11
_atom_site_aniso_U_22
_atom_site_aniso_U_33
_atom_site_aniso_U_23
_atom_site_aniso_U_13
_atom_site_aniso_U_12
Ag1 0.04468(19) 0.0600(2) 0.0519(2) -0.02398(16) -0.00076(14) -0.00776(15)
Ag2 0.04449(19) 0.04723(19) 0.0603(2) -0.01355(15) -0.00121(15) -0.00160(14)
Ag3 0.0563(2) 0.0627(2) 0.0617(2) -0.02262(18) -0.00086(17) -0.01364(17)
Ag4 0.0518(2) 0.0580(2) 0.0608(2) -0.01249(17) 0.00100(16) 0.00222(16)
Ag5 0.0452(2) 0.0827(3) 0.0694(3) -0.0271(2) 0.00413(17) -0.01214(18)
C1 0.044(2) 0.061(3) 0.051(2) -0.018(2) -0.0001(19) -0.0044(19)
C2 0.034(2) 0.063(3) 0.055(3) -0.016(2) -0.0027(18) -0.0035(19)
C3 0.040(2) 0.083(3) 0.045(2) -0.022(2) -0.0038(18) -0.002(2)
C4 0.063(3) 0.090(4) 0.067(3) -0.021(3) -0.014(3) 0.004(3)
C5 0.077(4) 0.131(6) 0.064(4) -0.025(4) -0.032(3) 0.003(4)
C6 0.087(4) 0.137(7) 0.065(4) -0.053(4) -0.015(3) -0.010(4)
C7 0.092(4) 0.109(5) 0.080(4) -0.052(4) -0.014(3) 0.001(4)
C8 0.076(3) 0.087(4) 0.061(3) -0.037(3) -0.017(3) 0.006(3)
C9 0.047(2) 0.055(2) 0.058(3) -0.026(2) 0.0012(19) -0.0058(19)
C10 0.043(2) 0.053(2) 0.065(3) -0.025(2) -0.007(2) -0.0007(19)
C11 0.066(3) 0.057(3) 0.066(3) -0.032(2) -0.011(2) 0.010(2)
C12 0.087(4) 0.116(6) 0.120(6) -0.077(5) 0.024(4) -0.006(4)
C13 0.158(9) 0.137(8) 0.128(7) -0.085(7) 0.046(6) 0.002(7)
C14 0.196(11) 0.106(6) 0.095(6) -0.068(5) -0.015(6) 0.041(7)
C15 0.143(7) 0.088(5) 0.116(6) -0.069(5) -0.044(6) 0.026(5)
C16 0.094(4) 0.068(3) 0.094(4) -0.047(3) -0.025(3) 0.007(3)
C17 0.042(2) 0.055(3) 0.075(3) -0.027(2) -0.001(2) -0.002(2)
C18 0.047(2) 0.053(3) 0.066(3) -0.021(2) 0.000(2) -0.004(2)
C19 0.056(3) 0.055(3) 0.076(3) -0.028(2) -0.001(2) 0.001(2)
C20 0.141(7) 0.069(4) 0.100(5) -0.028(4) -0.037(5) 0.029(4)
C21 0.197(11) 0.069(5) 0.164(9) -0.036(6) -0.055(8) 0.050(6)
C22 0.140(8) 0.074(5) 0.200(11) -0.065(7) 0.010(8) 0.017(5)
C23 0.127(7) 0.133(8) 0.177(9) -0.115(8) 0.004(7) -0.010(6)
C24 0.103(5) 0.093(5) 0.112(5) -0.059(4) -0.023(4) 0.011(4)
C25 0.046(2) 0.049(2) 0.051(2) -0.0131(19) 0.0010(19) -0.0058(19)
C26 0.040(2) 0.056(3) 0.054(2) -0.019(2) -0.0019(18) -0.0077(19)
C27 0.050(2) 0.049(2) 0.070(3) -0.019(2) -0.015(2) 0.001(2)
C28 0.066(3) 0.056(3) 0.093(4) -0.026(3) 0.010(3) -0.005(2)
C29 0.070(4) 0.065(4) 0.144(7) -0.039(4) 0.003(4) 0.008(3)
C30 0.092(5) 0.063(4) 0.124(6) -0.012(4) -0.037(4) 0.016(3)
C31 0.127(6) 0.069(4) 0.080(4) -0.009(3) -0.036(4) 0.007(4)
C32 0.102(5) 0.062(3) 0.070(3) -0.020(3) -0.025(3) 0.009(3)
B1 0.101(6) 0.068(4) 0.079(5) -0.023(4) 0.008(4) -0.004(4)
F1 0.146(4) 0.158(5) 0.094(3) 0.010(3) 0.003(3) -0.030(4)
F2 0.320(9) 0.092(3) 0.135(4) -0.050(3) -0.064(5) 0.041(4)
F3 0.340(12) 0.231(9) 0.179(7) -0.024(6) -0.090(7) -0.151(9)
F4 0.227(8) 0.207(8) 0.170(6) -0.016(5) 0.087(6) 0.063(6)
O2 0.140(5) 0.103(4) 0.182(6) 0.068(4) -0.068(5) -0.053(4)
S2 0.0927(13) 0.0951(13) 0.1372(18) 0.0155(12) -0.0243(12) -0.0331(11)
C35 0.226(14) 0.148(10) 0.159(10) -0.073(8) 0.067(9) -0.062(9)
C36 0.117(7) 0.113(7) 0.238(13) -0.044(8) 0.026(8) -0.021(6)
O1 0.149(5) 0.176(6) 0.092(4) -0.075(4) -0.011(3) -0.009(4)
S1 0.0725(14) 0.130(2) 0.0747(14) -0.0476(13) 0.0137(10) -0.0366(13)
S1' 0.100(6) 0.133(7) 0.080(5) -0.050(5) 0.031(4) -0.058(5)
C33 0.186(11) 0.340(19) 0.173(10) -0.194(13) 0.062(9) -0.133(12)
C34 0.109(7) 0.207(13) 0.183(11) 0.050(10) -0.025(7) -0.042(8)

loop_
_atom_type_symbol
_atom_type_description
_atom_type_scat_dispersion_real
_atom_type_scat_dispersion_imag
_atom_type_scat_source
B B 0.0013 0.0007 'International Tables Vol C Tables 4.2.6.8 and 6.1.1.4'
H H 0.0000 0.0000 'International Tables Vol C Tables 4.2.6.8 and 6.1.1.4'
O O 0.0106 0.0060 'International Tables Vol C Tables 4.2.6.8 and 6.1.1.4'
F F 0.0171 0.0103 'International Tables Vol C Tables 4.2.6.8 and 6.1.1.4'
S S 0.1246 0.1234 'International Tables Vol C Tables 4.2.6.8 and 6.1.1.4'
Ag Ag -0.8971 1.1015 'International Tables Vol C Tables 4.2.6.8 and 6.1.1.4'
C C 0.0033 0.0016 'International Tables Vol C Tables 4.2.6.8 and 6.1.1.4'

loop_
_geom_angle_atom_site_label_1
_geom_angle_atom_site_label_2
_geom_angle_atom_site_label_3
_geom_angle
_geom_angle_site_symmetry_1
_geom_angle_site_symmetry_3
C1 Ag1 C9 174.19(17) . .
C1 Ag1 Ag3 57.45(12) . .
C9 Ag1 Ag3 128.08(12) . .
C1 Ag1 Ag3 125.58(13) . 2_766
C9 Ag1 Ag3 53.02(13) . 2_766
Ag3 Ag1 Ag3 107.386(15) . 2_766
C1 Ag1 Ag5 135.53(12) . 2_766
C9 Ag1 Ag5 50.17(12) . 2_766
Ag3 Ag1 Ag5 78.207(14) . 2_766
Ag3 Ag1 Ag5 67.855(13) 2_766 2_766
C1 Ag1 Ag4 50.36(12) . .
C9 Ag1 Ag4 124.19(12) . .
Ag3 Ag1 Ag4 107.719(15) . .
Ag3 Ag1 Ag4 115.260(14) 2_766 .
Ag5 Ag1 Ag4 171.187(18) 2_766 .
C1 Ag1 Ag2 84.48(12) . .
C9 Ag1 Ag2 90.34(12) . .
Ag3 Ag1 Ag2 123.260(16) . .
Ag3 Ag1 Ag2 60.156(12) 2_766 .
Ag5 Ag1 Ag2 127.464(15) 2_766 .
Ag4 Ag1 Ag2 55.115(11) . .
C1 Ag1 Ag5 52.89(13) . .
C9 Ag1 Ag5 126.17(13) . .
Ag3 Ag1 Ag5 63.793(12) . .
Ag3 Ag1 Ag5 73.153(13) 2_766 .
Ag5 Ag1 Ag5 112.455(14) 2_766 .
Ag4 Ag1 Ag5 76.277(12) . .
Ag2 Ag1 Ag5 59.641(11) . .
C25 Ag2 C17 174.90(19) . .
C25 Ag2 Ag4 132.56(12) . .
C17 Ag2 Ag4 52.32(14) . .
C25 Ag2 Ag4 58.98(12) . 2_666
C17 Ag2 Ag4 122.87(13) . 2_666
Ag4 Ag2 Ag4 106.920(15) . 2_666
C25 Ag2 Ag3 49.96(12) . 2_766
C17 Ag2 Ag3 127.90(13) . 2_766
Ag4 Ag2 Ag3 119.335(15) . 2_766
Ag4 Ag2 Ag3 108.930(14) 2_666 2_766
C25 Ag2 Ag1 89.61(12) . .
C17 Ag2 Ag1 92.38(13) . .
Ag4 Ag2 Ag1 61.718(12) . .
Ag4 Ag2 Ag1 126.483(16) 2_666 .
Ag3 Ag2 Ag1 57.629(12) 2_766 .
C25 Ag2 Ag5 51.69(12) . .
C17 Ag2 Ag5 133.30(14) . .
Ag4 Ag2 Ag5 81.051(15) . .
Ag4 Ag2 Ag5 63.302(13) 2_666 .
Ag3 Ag2 Ag5 73.772(13) 2_766 .
Ag1 Ag2 Ag5 63.264(12) . .
C25 Ag2 Ag5 135.91(12) . 2_666
C17 Ag2 Ag5 45.50(13) . 2_666
Ag4 Ag2 Ag5 63.181(12) . 2_666
Ag4 Ag2 Ag5 77.372(13) 2_666 2_666
Ag3 Ag2 Ag5 170.951(17) 2_766 2_666
Ag1 Ag2 Ag5 124.279(14) . 2_666
Ag5 Ag2 Ag5 115.212(14) . 2_666
O1 Ag3 C25 109.9(2) . 2_766
O1 Ag3 C9 107.7(2) . 2_766
C25 Ag3 C9 124.94(15) 2_766 2_766
O1 Ag3 C1 95.8(2) . .
C25 Ag3 C1 119.50(15) 2_766 .
C9 Ag3 C1 94.58(15) 2_766 .
O1 Ag3 Ag1 132.51(18) . .
C25 Ag3 Ag1 83.63(11) 2_766 .
C9 Ag3 Ag1 99.02(11) 2_766 .
C1 Ag3 Ag1 42.60(11) . .
O1 Ag3 Ag1 149.12(17) . 2_766
C25 Ag3 Ag1 87.94(11) 2_766 2_766
C9 Ag3 Ag1 43.22(11) 2_766 2_766
C1 Ag3 Ag1 96.78(10) . 2_766
Ag1 Ag3 Ag1 72.613(15) . 2_766
O1 Ag3 Ag2 114.70(17) . 2_766
C25 Ag3 Ag2 42.11(11) 2_766 2_766
C9 Ag3 Ag2 85.83(11) 2_766 2_766
C1 Ag3 Ag2 147.91(11) . 2_766
Ag1 Ag3 Ag2 105.569(15) . 2_766
Ag1 Ag3 Ag2 62.216(12) 2_766 2_766
O1 Ag3 Ag5 113.62(17) . .
C25 Ag3 Ag5 136.13(11) 2_766 .
C9 Ag3 Ag5 43.72(11) 2_766 .
C1 Ag3 Ag5 51.40(10) . .
Ag1 Ag3 Ag5 63.224(13) . .
Ag1 Ag3 Ag5 56.337(12) 2_766 .
Ag2 Ag3 Ag5 118.102(15) 2_766 .
O2 Ag4 C17 119.5(3) . .
O2 Ag4 C1 101.8(3) . .
C17 Ag4 C1 125.86(16) . .
O2 Ag4 C25 91.08(18) . 2_666
C17 Ag4 C25 95.90(15) . 2_666
C1 Ag4 C25 117.91(15) . 2_666
O2 Ag4 C2 92.7(3) . .
C17 Ag4 C2 146.17(15) . .
C1 Ag4 C2 26.88(14) . .
C25 Ag4 C2 93.25(14) 2_666 .
O2 Ag4 Ag2 161.1(2) . .
C17 Ag4 Ag2 45.56(12) . .
C1 Ag4 Ag2 85.02(11) . .
C25 Ag4 Ag2 101.34(9) 2_666 .
C2 Ag4 Ag2 100.68(10) . .
O2 Ag4 Ag2 124.74(19) . 2_666
C17 Ag4 Ag2 97.20(12) . 2_666
C1 Ag4 Ag2 84.58(11) . 2_666
C25 Ag4 Ag2 42.16(10) 2_666 2_666
C2 Ag4 Ag2 68.91(10) . 2_666
Ag2 Ag4 Ag2 73.078(15) . 2_666
O2 Ag4 Ag1 110.74(16) . .
C17 Ag4 Ag1 89.24(11) . .
C1 Ag4 Ag1 41.48(11) . .
C25 Ag4 Ag1 151.44(10) 2_666 .
C2 Ag4 Ag1 68.36(9) . .
Ag2 Ag4 Ag1 63.167(12) . .
Ag2 Ag4 Ag1 109.352(15) 2_666 .
O2 Ag4 Ag5 115.4(2) . 2_666
C17 Ag4 Ag5 46.81(11) . 2_666
C1 Ag4 Ag5 139.36(11) . 2_666
C25 Ag4 Ag5 49.19(10) 2_666 2_666
C2 Ag4 Ag5 130.34(10) . 2_666
Ag2 Ag4 Ag5 65.123(13) . 2_666
Ag2 Ag4 Ag5 61.435(13) 2_666 2_666
Ag1 Ag4 Ag5 127.625(16) . 2_666
C9 Ag5 C17 127.14(16) 2_766 2_666
C9 Ag5 C25 120.60(15) 2_766 .
C17 Ag5 C25 96.51(16) 2_666 .
C9 Ag5 C1 93.93(15) 2_766 .
C17 Ag5 C1 108.88(15) 2_666 .
C25 Ag5 C1 109.04(14) . .
C9 Ag5 Ag1 43.12(11) 2_766 2_766
C17 Ag5 Ag1 156.47(12) 2_666 2_766
C25 Ag5 Ag1 80.23(10) . 2_766
C1 Ag5 Ag1 94.08(10) . 2_766
C9 Ag5 Ag2 142.56(11) 2_766 .
C17 Ag5 Ag2 90.13(11) 2_666 .
C25 Ag5 Ag2 39.79(10) . .
C1 Ag5 Ag2 74.22(10) . .
Ag1 Ag5 Ag2 101.332(16) 2_766 .
C9 Ag5 Ag4 149.60(12) 2_766 2_666
C17 Ag5 Ag4 44.62(12) 2_666 2_666
C25 Ag5 Ag4 52.01(10) . 2_666
C1 Ag5 Ag4 116.46(9) . 2_666
Ag1 Ag5 Ag4 128.660(17) 2_766 2_666
Ag2 Ag5 Ag4 55.262(12) . 2_666
C9 Ag5 Ag2 146.92(12) 2_766 2_666
C17 Ag5 Ag2 38.31(11) 2_666 2_666
C25 Ag5 Ag2 92.47(10) . 2_666
C1 Ag5 Ag2 74.41(9) . 2_666
Ag1 Ag5 Ag2 163.69(2) 2_766 2_666
Ag2 Ag5 Ag2 64.787(14) . 2_666
Ag4 Ag5 Ag2 51.695(11) 2_666 2_666
C9 Ag5 Ag1 91.65(11) 2_766 .
C17 Ag5 Ag1 134.93(11) 2_666 .
C25 Ag5 Ag1 77.95(10) . .
C1 Ag5 Ag1 37.93(10) . .
Ag1 Ag5 Ag1 67.544(14) 2_766 .
Ag2 Ag5 Ag1 57.095(12) . .
Ag4 Ag5 Ag1 112.295(16) 2_666 .
Ag2 Ag5 Ag1 96.771(15) 2_666 .
C9 Ag5 Ag3 45.86(12) 2_766 .
C17 Ag5 Ag3 138.73(12) 2_666 .
C25 Ag5 Ag3 122.23(10) . .
C1 Ag5 Ag3 48.61(9) . .
Ag1 Ag5 Ag3 55.808(12) 2_766 .
Ag2 Ag5 Ag3 109.945(17) . .
Ag4 Ag5 Ag3 163.952(19) 2_666 .
Ag2 Ag5 Ag3 118.921(16) 2_666 .
Ag1 Ag5 Ag3 52.984(11) . .
C2 C1 Ag1 178.8(4) . .
C2 C1 Ag4 90.7(3) . .
Ag1 C1 Ag4 88.17(17) . .
C2 C1 Ag3 101.2(3) . .
Ag1 C1 Ag3 79.95(14) . .
Ag4 C1 Ag3 167.5(2) . .
C2 C1 Ag5 90.9(3) . .
Ag1 C1 Ag5 89.18(16) . .
Ag4 C1 Ag5 103.89(16) . .
Ag3 C1 Ag5 79.99(13) . .
C1 C2 C3 175.9(5) . .
C1 C2 Ag4 62.4(3) . .
C3 C2 Ag4 121.4(3) . .
C4 C3 C8 119.0(5) . .
C4 C3 C2 121.9(5) . .
C8 C3 C2 119.1(4) . .
C3 C4 C5 119.0(6) . .
C3 C4 H4 120.5 . .
C5 C4 H4 120.5 . .
C6 C5 C4 120.5(6) . .
C6 C5 H5 119.8 . .
C4 C5 H5 119.8 . .
C7 C6 C5 120.5(6) . .
C7 C6 H6 119.8 . .
C5 C6 H6 119.8 . .
C6 C7 C8 119.4(7) . .
C6 C7 H7 120.3 . .
C8 C7 H7 120.3 . .
C7 C8 C3 121.6(6) . .
C7 C8 H8 119.2 . .
C3 C8 H8 119.2 . .
C10 C9 Ag1 150.6(4) . .
C10 C9 Ag5 122.7(4) . 2_766
Ag1 C9 Ag5 86.72(16) . 2_766
C10 C9 Ag3 94.2(3) . 2_766
Ag1 C9 Ag3 83.76(16) . 2_766
Ag5 C9 Ag3 90.42(16) 2_766 2_766
C9 C10 C11 179.0(5) . .
C16 C11 C12 119.6(6) . .
C16 C11 C10 121.1(5) . .
C12 C11 C10 119.3(5) . .
C13 C12 C11 119.8(8) . .
C13 C12 H12 120.1 . .
C11 C12 H12 120.1 . .
C14 C13 C12 120.2(9) . .
C14 C13 H13 119.9 . .
C12 C13 H13 119.9 . .
C13 C14 C15 120.7(7) . .
C13 C14 H14 119.6 . .
C15 C14 H14 119.6 . .
C14 C15 C16 120.7(8) . .
C14 C15 H15 119.6 . .
C16 C15 H15 119.6 . .
C11 C16 C15 118.8(7) . .
C11 C16 H16 120.6 . .
C15 C16 H16 120.6 . .
C18 C17 Ag2 156.3(4) . .
C18 C17 Ag4 115.1(4) . .
Ag2 C17 Ag4 82.12(16) . .
C18 C17 Ag5 100.2(3) . 2_666
Ag2 C17 Ag5 96.19(18) . 2_666
Ag4 C17 Ag5 88.57(17) . 2_666
C17 C18 C19 175.5(5) . .
C20 C19 C24 118.6(6) . .
C20 C19 C18 121.0(5) . .
C24 C19 C18 120.4(5) . .
C19 C20 C21 120.5(8) . .
C19 C20 H20 119.7 . .
C21 C20 H20 119.7 . .
C22 C21 C20 121.0(9) . .
C22 C21 H21 119.5 . .
C20 C21 H21 119.5 . .
C21 C22 C23 121.0(8) . .
C21 C22 H22 119.5 . .
C23 C22 H22 119.5 . .
C22 C23 C24 118.9(8) . .
C22 C23 H23 120.5 . .
C24 C23 H23 120.5 . .
C19 C24 C23 119.9(8) . .
C19 C24 H24 120.0 . .
C23 C24 H24 120.0 . .
C26 C25 Ag2 171.8(4) . .
C26 C25 Ag3 93.9(3) . 2_766
Ag2 C25 Ag3 87.93(16) . 2_766
C26 C25 Ag5 98.9(3) . .
Ag2 C25 Ag5 88.53(15) . .
Ag3 C25 Ag5 101.40(15) 2_766 .
C26 C25 Ag4 99.1(3) . 2_666
Ag2 C25 Ag4 78.86(14) . 2_666
Ag3 C25 Ag4 166.8(2) 2_766 2_666
Ag5 C25 Ag4 78.80(13) . 2_666
C25 C26 C27 176.3(5) . .
C32 C27 C28 119.0(5) . .
C32 C27 C26 120.6(5) . .
C28 C27 C26 120.4(5) . .
C29 C28 C27 119.6(6) . .
C29 C28 H28 120.2 . .
C27 C28 H28 120.2 . .
C30 C29 C28 121.2(7) . .
C30 C29 H29 119.4 . .
C28 C29 H29 119.4 . .
C29 C30 C31 119.5(6) . .
C29 C30 H30 120.2 . .
C31 C30 H30 120.2 . .
C30 C31 C32 120.9(7) . .
C30 C31 H31 119.5 . .
C32 C31 H31 119.5 . .
C27 C32 C31 119.6(6) . .
C27 C32 H32 120.2 . .
C31 C32 H32 120.2 . .
F3 B1 F4 108.1(9) . .
F3 B1 F2 107.5(8) . .
F4 B1 F2 107.2(8) . .
F3 B1 F1 112.3(8) . .
F4 B1 F1 109.1(8) . .
F2 B1 F1 112.5(7) . .
S2 O2 Ag4 137.5(4) . .
O2 S2 C35 103.4(5) . .
O2 S2 C36 105.2(5) . .
C35 S2 C36 98.4(6) . .
S2 C35 H35A 109.5 . .
S2 C35 H35B 109.5 . .
H35A C35 H35B 109.5 . .
S2 C35 H35C 109.5 . .
H35A C35 H35C 109.5 . .
H35B C35 H35C 109.5 . .
S2 C36 H36A 109.5 . .
S2 C36 H36B 109.5 . .
H36A C36 H36B 109.5 . .
S2 C36 H36C 109.5 . .
H36A C36 H36C 109.5 . .
H36B C36 H36C 109.5 . .
S1 O1 Ag3 136.2(4) . .
S1' S1 O1 66.2(5) . .
S1' S1 C33 64.4(5) . .
O1 S1 C33 106.1(5) . .
S1' S1 C34 63.3(6) . .
O1 S1 C34 107.5(5) . .
C33 S1 C34 95.2(7) . .
S1 C33 H33A 109.5 . .
S1 C33 H33B 109.5 . .
H33A C33 H33B 109.5 . .
S1 C33 H33C 109.5 . .
H33A C33 H33C 109.5 . .
H33B C33 H33C 109.5 . .
S1 C34 H34A 109.5 . .
S1 C34 H34B 109.5 . .
H34A C34 H34B 109.5 . .
S1 C34 H34C 109.5 . .
H34A C34 H34C 109.5 . .
H34B C34 H34C 109.5 . .

loop_
_geom_bond_atom_site_label_1
_geom_bond_atom_site_label_2
_geom_bond_distance
_geom_bond_site_symmetry_2
Ag1 C1 2.066(5) .
Ag1 C9 2.077(5) .
Ag1 Ag3 3.0053(5) .
Ag1 Ag3 3.0157(5) 2_766
Ag1 Ag5 3.0344(5) 2_766
Ag1 Ag4 3.1174(5) .
Ag1 Ag2 3.1589(5) .
Ag1 Ag5 3.3602(6) .
Ag2 C25 2.078(4) .
Ag2 C17 2.093(5) .
Ag2 Ag4 2.9039(5) .
Ag2 Ag4 3.0377(6) 2_666
Ag2 Ag3 3.0970(5) 2_766
Ag2 Ag5 3.2465(6) .
Ag2 Ag5 3.3571(5) 2_666
Ag3 O1 2.212(5) .
Ag3 C25 2.372(4) 2_766
Ag3 C9 2.423(5) 2_766
Ag3 C1 2.573(4) .
Ag3 Ag1 3.0157(5) 2_766
Ag3 Ag2 3.0970(5) 2_766
Ag3 Ag5 3.3769(5) .
Ag4 O2 2.264(5) .
Ag4 C17 2.320(5) .
Ag4 C1 2.402(4) .
Ag4 C25 2.653(4) 2_666
Ag4 C2 2.709(5) .
Ag4 Ag2 3.0376(6) 2_666
Ag4 Ag5 3.3024(5) 2_666
Ag5 C9 2.334(4) 2_766
Ag5 C17 2.409(5) 2_666
Ag5 C25 2.548(4) .
Ag5 C1 2.680(5) .
Ag5 Ag1 3.0344(5) 2_766
Ag5 Ag4 3.3024(5) 2_666
Ag5 Ag2 3.3572(5) 2_666
C1 C2 1.225(6) .
C2 C3 1.441(7) .
C3 C4 1.373(7) .
C3 C8 1.386(8) .
C4 C5 1.405(9) .
C4 H4 0.9300 .
C5 C6 1.367(10) .
C5 H5 0.9300 .
C6 C7 1.360(9) .
C6 H6 0.9300 .
C7 C8 1.369(8) .
C7 H7 0.9300 .
C8 H8 0.9300 .
C9 C10 1.212(6) .
C9 Ag5 2.334(4) 2_766
C9 Ag3 2.423(5) 2_766
C10 C11 1.440(7) .
C11 C16 1.382(8) .
C11 C12 1.391(8) .
C12 C13 1.379(10) .
C12 H12 0.9300 .
C13 C14 1.353(14) .
C13 H13 0.9300 .
C14 C15 1.355(13) .
C14 H14 0.9300 .
C15 C16 1.393(9) .
C15 H15 0.9300 .
C16 H16 0.9300 .
C17 C18 1.193(7) .
C17 Ag5 2.409(5) 2_666
C18 C19 1.455(7) .
C19 C20 1.359(8) .
C19 C24 1.369(8) .
C20 C21 1.378(11) .
C20 H20 0.9300 .
C21 C22 1.310(14) .
C21 H21 0.9300 .
C22 C23 1.359(13) .
C22 H22 0.9300 .
C23 C24 1.405(11) .
C23 H23 0.9300 .
C24 H24 0.9300 .
C25 C26 1.212(6) .
C25 Ag3 2.372(4) 2_766
C25 Ag4 2.653(4) 2_666
C26 C27 1.447(6) .
C27 C32 1.381(8) .
C27 C28 1.398(7) .
C28 C29 1.373(9) .
C28 H28 0.9300 .
C29 C30 1.361(10) .
C29 H29 0.9300 .
C30 C31 1.361(11) .
C30 H30 0.9300 .
C31 C32 1.389(8) .
C31 H31 0.9300 .
C32 H32 0.9300 .
B1 F3 1.299(11) .
B1 F4 1.303(10) .
B1 F2 1.310(9) .
B1 F1 1.328(9) .
O2 S2 1.515(6) .
S2 C35 1.731(11) .
S2 C36 1.748(10) .
C35 H35A 0.9600 .
C35 H35B 0.9600 .
C35 H35C 0.9600 .
C36 H36A 0.9600 .
C36 H36B 0.9600 .
C36 H36C 0.9600 .
O1 S1 1.491(6) .
S1 S1' 1.165(7) .
S1 C33 1.760(9) .
S1 C34 1.779(10) .
C33 H33A 0.9600 .
C33 H33B 0.9600 .
C33 H33C 0.9600 .
C34 H34A 0.9600 .
C34 H34B 0.9600 .
C34 H34C 0.9600 .
